data_4130173
loop_
_publ_author_name
'Qin, Jun-Sheng'
'Du, Dong-Ying'
'Li, Mian'
'Lian, Xi-Zhen'
'Dong, Long-Zhang'
'Bosch, Mathieu'
'Su, Zhong-Min'
'Zhang, Qiang'
'Li, Shun-Li'
'Lan, Ya-Qian'
'Yuan, Shuai'
'Zhou, Hong-Cai'

_publ_section_title
;
 Derivation and Decoration of Nets with Trigonal-Prismatic Nodes: A Unique
 Route to Reticular Synthesis of Metal-Organic Frameworks.
;
_journal_issue 16
_journal_name_full 'Journal of the American Chemical Society'
_journal_page_first 5299
_journal_page_last 5307
_journal_paper_doi 10.1021/jacs.6b01093
_journal_volume 138
_journal_year 2016
_chemical_formula_moiety 'C64 H52 N20 O24 S9 Zn8'
_chemical_formula_sum 'C64 H52 N20 O24 S9 Zn8'
_chemical_formula_weight 2296.75
_space_group_IT_number 165
_space_group_name_Hall '-P 3 2"c'
_space_group_name_H-M_alt 'P -3 c 1'
_symmetry_cell_setting trigonal
_symmetry_space_group_name_Hall '-P 3 2"c'
_symmetry_space_group_name_H-M 'P -3 c 1'
_atom_sites_solution_hydrogens geom
_atom_sites_solution_primary direct
_atom_sites_solution_secondary difmap
_audit_creation_method SHELXL-97
_cell_angle_alpha 90.00
_cell_angle_beta 90.00
_cell_angle_gamma 120.00
_cell_formula_units_Z 2
_cell_length_a 18.2130(6)
_cell_length_b 18.2130(6)
_cell_length_c 31.7057(12)
_cell_measurement_reflns_used 7758
_cell_measurement_temperature 293(2)
_cell_measurement_theta_max 23.88
_cell_measurement_theta_min 2.24
_cell_volume 9108.2(5)
_computing_structure_refinement 'SHELXL-97 (Sheldrick, 2008)'
_computing_structure_solution 'SHELXS-97 (Sheldrick, 2008)'
_diffrn_ambient_temperature 293(2)
_diffrn_measured_fraction_theta_full 1.000
_diffrn_measured_fraction_theta_max 1.000
_diffrn_measurement_device_type 'APEX2 CCD detector'
_diffrn_radiation_monochromator graphite
_diffrn_radiation_source 'fine-focus sealed tube'
_diffrn_radiation_type MoK\a
_diffrn_radiation_wavelength 0.71073
_diffrn_reflns_av_R_equivalents 0.0525
_diffrn_reflns_av_sigmaI/netI 0.0313
_diffrn_reflns_limit_h_max 19
_diffrn_reflns_limit_h_min -21
_diffrn_reflns_limit_k_max 21
_diffrn_reflns_limit_k_min -16
_diffrn_reflns_limit_l_max 37
_diffrn_reflns_limit_l_min -37
_diffrn_reflns_number 45865
_diffrn_reflns_theta_full 25.08
_diffrn_reflns_theta_max 25.08
_diffrn_reflns_theta_min 1.82
_exptl_absorpt_coefficient_mu 1.175
_exptl_absorpt_correction_T_max 0.7498
_exptl_absorpt_correction_T_min 0.7121
_exptl_absorpt_correction_type multi-scan
_exptl_absorpt_process_details 'SADABS (Bruker, 2011)'
_exptl_crystal_density_diffrn 0.804
_exptl_crystal_density_method 'not measured'
_exptl_crystal_description block
_exptl_crystal_F_000 2196
_exptl_crystal_size_max 0.31
_exptl_crystal_size_mid 0.30
_exptl_crystal_size_min 0.26
_platon_squeeze_details
;
;
_refine_diff_density_max 0.709
_refine_diff_density_min -0.680
_refine_diff_density_rms 0.075
_refine_ls_extinction_method none
_refine_ls_goodness_of_fit_ref 1.080
_refine_ls_hydrogen_treatment constr
_refine_ls_matrix_type full
_refine_ls_number_parameters 213
_refine_ls_number_reflns 5416
_refine_ls_number_restraints 202
_refine_ls_restrained_S_all 1.178
_refine_ls_R_factor_all 0.0698
_refine_ls_R_factor_gt 0.0506
_refine_ls_shift/su_max 0.001
_refine_ls_shift/su_mean 0.000
_refine_ls_structure_factor_coef Fsqd
_refine_ls_weighting_details 'calc w=1/[\s^2^(Fo^2^)+(0.0983P)^2^+4.7264P] where P=(Fo^2^+2Fc^2^)/3'
_refine_ls_weighting_scheme calc
_refine_ls_wR_factor_gt 0.1563
_refine_ls_wR_factor_ref 0.1659
_reflns_number_gt 4092
_reflns_number_total 5416
_reflns_threshold_expression >2sigma(I)
_cod_data_source_file ja6b01093_si_002.cif
_cod_data_source_block TPMOF-3
_cod_depositor_comments
;
The following automatic conversions were performed:

data item '_symmetry_cell_setting' value 'Trigonal' was changed to
'trigonal' in accordance with the
/home/saulius/struct/COD-crude-data/automatic-downloads/DataCite-retrospective/ACS/depositions/lib/dictionaries/cif_core.dic
dictionary named 'cif_core.dic' version 2.4.2 last updated on
2011-04-26.

Automatic conversion script
Id: cif_fix_values 6909 2019-04-08 15:41:33Z antanas 
;
_cod_original_sg_symbol_Hall '-P 3 2"c '
_cod_original_sg_symbol_H-M 'P-3c1 '
_cod_database_code 4130173

loop_
_symmetry_equiv_pos_as_xyz
'x, y, z'
'-y, x-y, z'
'-x+y, -x, z'
'x-y, -y, -z+1/2'
'-x, -x+y, -z+1/2'
'y, x, -z+1/2'
'-x, -y, -z'
'y, -x+y, -z'
'x-y, x, -z'
'-x+y, y, z-1/2'
'x, x-y, z-1/2'
'-y, -x, z-1/2'

loop_
_atom_site_label
_atom_site_type_symbol
_atom_site_fract_x
_atom_site_fract_y
_atom_site_fract_z
_atom_site_U_iso_or_equiv
_atom_site_adp_type
_atom_site_occupancy
_atom_site_symmetry_multiplicity
_atom_site_calc_flag
_atom_site_refinement_flags
_atom_site_disorder_group
C1 C 0.8289(3) 1.0418(4) 0.04563(16) 0.0555(13) Uani 1 1 d . .
H1A H 0.8111 1.0764 0.0330 0.067 Uiso 1 1 calc R .
C2 C 0.7868(3) 0.9573(4) 0.04538(16) 0.0569(13) Uani 1 1 d . .
H2A H 0.7348 0.9226 0.0324 0.068 Uiso 1 1 calc R .
C3 C 0.8207(3) 0.8203(3) 0.21147(14) 0.0529(14) Uani 1 1 d . .
C4 C 0.7506(4) 0.7508(4) 0.22830(16) 0.115(3) Uani 1 1 d . .
H4A H 0.7077 0.7087 0.2121 0.138 Uiso 1 1 calc R .
C5 C 0.8429(3) 0.8431(3) 0.16668(13) 0.0436(11) Uani 1 1 d . .
N1 N 0.8326(2) 0.9311(2) 0.06715(11) 0.0405(8) Uani 1 1 d . .
N2 N 0.9028(2) 1.0000(2) 0.08017(10) 0.0363(8) Uani 1 1 d . .
N3 N 0.9011(2) 1.0685(2) 0.06716(11) 0.0403(8) Uani 1 1 d . .
O1 O 0.90824(19) 0.90850(19) 0.15844(9) 0.0466(8) Uani 1 1 d D .
O2 O 0.7907(2) 0.7910(2) 0.13978(10) 0.0649(11) Uani 1 1 d D .
S1 S 0.88483(8) 0.88483(8) 0.2500 0.0395(4) Uani 1 2 d S .
Zn1 Zn 1.0000 1.0000 0.11916(2) 0.0281(2) Uani 1 3 d S .
Zn2 Zn 0.81369(3) 0.81371(3) 0.079595(15) 0.0399(2) Uani 1 1 d . .
C12 C 0.6867(6) 0.7031(7) 0.0447(3) 0.076(4) Uiso 0.50 1 d PDU .
O3 O 0.7499(5) 0.7047(5) 0.0491(2) 0.066(2) Uiso 0.50 1 d PDU .
O4 O 0.6682(6) 0.7586(5) 0.0535(3) 0.084(3) Uiso 0.50 1 d PDU .
C14 C 0.3015(6) 0.3170(6) -0.0445(3) 0.068(3) Uiso 0.50 1 d PDU .
O5 O 0.2963(5) 0.2513(5) -0.0491(3) 0.071(2) Uiso 0.50 1 d PDU .
O6 O 0.2424(5) 0.3325(6) -0.0536(3) 0.082(3) Uiso 0.50 1 d PDU .
S2 S 0.6387(6) 0.5484(5) 0.0079(3) 0.097(2) Uiso 0.25 1 d PDU 1
C6 C 0.6158(8) 0.6213(7) 0.0249(3) 0.082(8) Uiso 0.25 1 d PDU 1
C7 C 0.5381(9) 0.6022(9) 0.0208(3) 0.065(6) Uiso 0.25 1 d PDU 1
C8 C 0.4870(8) 0.5130(8) 0.0009(4) 0.047(6) Uiso 0.25 1 d PDU 1
C9 C 0.5375(8) 0.4798(8) -0.0077(4) 0.060(5) Uiso 0.25 1 d PDU 1
S3 S 0.4783(6) 0.3823(6) -0.0292(3) 0.106(3) Uiso 0.25 1 d PDU 1
C10 C 0.3866(8) 0.3859(8) -0.0285(4) 0.081(9) Uiso 0.25 1 d PDU 1
C11 C 0.3945(9) 0.4552(8) -0.0123(4) 0.060(6) Uiso 0.25 1 d PDU 1
C13 C 0.4894(14) 0.6478(13) 0.0312(6) 0.080(7) Uiso 0.25 1 d PDU 1
H13A H 0.5246 0.7030 0.0432 0.121 Uiso 0.25 1 calc PR 1
H13B H 0.4405 0.6161 0.0487 0.121 Uiso 0.25 1 calc PR 1
H13C H 0.4715 0.6536 0.0035 0.121 Uiso 0.25 1 calc PR 1
C15 C 0.3305(12) 0.4846(13) -0.0057(6) 0.086(7) Uiso 0.25 1 d PDU 1
H15A H 0.2729 0.4496 -0.0148 0.129 Uiso 0.25 1 calc PR 1
H15B H 0.3581 0.5340 -0.0233 0.129 Uiso 0.25 1 calc PR 1
H15C H 0.3313 0.5015 0.0230 0.129 Uiso 0.25 1 calc PR 1
S2' S 0.5371(5) 0.6381(6) 0.0090(2) 0.092(2) Uiso 0.25 1 d PDU 2
C6' C 0.6104(7) 0.6215(8) 0.0270(3) 0.068(7) Uiso 0.25 1 d PDU 2
C7' C 0.5982(9) 0.5454(8) 0.0252(4) 0.072(6) Uiso 0.25 1 d PDU 2
C8' C 0.5082(8) 0.4856(8) 0.0045(4) 0.053(6) Uiso 0.25 1 d PDU 2
C9' C 0.4752(7) 0.5368(8) -0.0048(4) 0.052(5) Uiso 0.25 1 d PDU 2
S3' S 0.3796(5) 0.4848(5) -0.0262(3) 0.092(2) Uiso 0.25 1 d PDU 2
C10' C 0.3771(7) 0.3928(8) -0.0254(4) 0.054(5) Uiso 0.25 1 d PDU 2
C11' C 0.4430(8) 0.3916(9) -0.0094(4) 0.054(5) Uiso 0.25 1 d PDU 2
C13' C 0.6467(15) 0.4995(17) 0.0372(7) 0.128(11) Uiso 0.25 1 d PDU 2
H13D H 0.6977 0.5470 0.0479 0.193 Uiso 0.25 1 calc PR 2
H13E H 0.6611 0.4686 0.0176 0.193 Uiso 0.25 1 calc PR 2
H13F H 0.6149 0.4631 0.0602 0.193 Uiso 0.25 1 calc PR 2
C15' C 0.4693(16) 0.3259(13) -0.0029(7) 0.113(10) Uiso 0.25 1 d PDU 2
H15D H 0.4230 0.2737 -0.0132 0.169 Uiso 0.25 1 calc PR 2
H15E H 0.4717 0.3235 0.0273 0.169 Uiso 0.25 1 calc PR 2
H15F H 0.5215 0.3343 -0.0147 0.169 Uiso 0.25 1 calc PR 2

loop_
_atom_site_aniso_label
_atom_site_aniso_U_11
_atom_site_aniso_U_22
_atom_site_aniso_U_33
_atom_site_aniso_U_23
_atom_site_aniso_U_13
_atom_site_aniso_U_12
C1 0.057(3) 0.068(4) 0.051(3) 0.004(3) -0.016(2) 0.039(3)
C2 0.053(3) 0.070(4) 0.050(3) -0.009(3) -0.024(2) 0.032(3)
C3 0.044(3) 0.050(3) 0.029(3) -0.001(2) -0.0025(19) -0.002(2)
C4 0.093(5) 0.092(5) 0.037(3) -0.001(3) -0.006(3) -0.046(4)
C5 0.049(3) 0.047(3) 0.028(2) 0.001(2) 0.003(2) 0.019(2)
N1 0.0346(19) 0.042(2) 0.0372(19) -0.0065(16) -0.0080(16) 0.0136(17)
N2 0.039(2) 0.0357(19) 0.0336(19) 0.0004(15) -0.0049(15) 0.0183(17)
N3 0.046(2) 0.043(2) 0.0385(19) 0.0050(16) -0.0049(16) 0.0271(18)
O1 0.0435(18) 0.0437(19) 0.0374(17) 0.0058(14) 0.0057(14) 0.0104(16)
O2 0.062(2) 0.064(2) 0.0324(18) -0.0032(16) -0.0049(16) 0.0047(19)
S1 0.0351(6) 0.0351(6) 0.0305(8) -0.0002(3) 0.0002(3) 0.0040(7)
Zn1 0.0301(3) 0.0301(3) 0.0242(4) 0.000 0.000 0.01506(14)
Zn2 0.0376(3) 0.0380(3) 0.0306(3) -0.0057(2) -0.0058(2) 0.0089(2)

loop_
_atom_type_symbol
_atom_type_description
_atom_type_scat_dispersion_real
_atom_type_scat_dispersion_imag
_atom_type_scat_source
C C 0.0033 0.0016 'International Tables Vol C Tables 4.2.6.8 and 6.1.1.4'
H H 0.0000 0.0000 'International Tables Vol C Tables 4.2.6.8 and 6.1.1.4'
O O 0.0106 0.0060 'International Tables Vol C Tables 4.2.6.8 and 6.1.1.4'
Zn Zn 0.2839 1.4301 'International Tables Vol C Tables 4.2.6.8 and 6.1.1.4'
N N 0.0061 0.0033 'International Tables Vol C Tables 4.2.6.8 and 6.1.1.4'
S S 0.1246 0.1234 'International Tables Vol C Tables 4.2.6.8 and 6.1.1.4'

loop_
_geom_angle_atom_site_label_1
_geom_angle_atom_site_label_2
_geom_angle_atom_site_label_3
_geom_angle
_geom_angle_site_symmetry_1
_geom_angle_site_symmetry_3
C2 C1 N3 108.4(4) . .
C1 C2 N1 107.9(4) . .
C4 C3 C5 128.9(4) . .
C4 C3 S1 111.0(4) . .
C5 C3 S1 120.1(3) . .
C4 C4 C3 112.8(3) 6 .
O1 C5 O2 125.7(4) . .
O1 C5 C3 118.5(4) . .
O2 C5 C3 115.8(4) . .
N2 N1 C2 107.4(4) . .
N2 N1 Zn2 120.7(3) . .
C2 N1 Zn2 131.9(3) . .
N3 N2 N1 109.0(3) . .
N3 N2 Zn1 125.5(3) . .
N1 N2 Zn1 125.3(3) . .
N2 N3 C1 107.3(4) . .
N2 N3 Zn2 120.4(3) . 3_675
C1 N3 Zn2 132.2(3) . 3_675
C5 O1 Zn1 155.6(3) . .
C5 O2 Zn2 119.6(3) . .
C3 S1 C3 92.4(3) 6 .
O1 Zn1 O1 87.90(12) 3_675 2_765
O1 Zn1 O1 87.90(12) 3_675 .
O1 Zn1 O1 87.90(12) 2_765 .
O1 Zn1 N2 90.89(12) 3_675 .
O1 Zn1 N2 178.18(12) 2_765 .
O1 Zn1 N2 90.70(12) . .
O1 Zn1 N2 178.18(12) 3_675 2_765
O1 Zn1 N2 90.70(12) 2_765 2_765
O1 Zn1 N2 90.89(12) . 2_765
N2 Zn1 N2 90.48(13) . 2_765
O1 Zn1 N2 90.70(12) 3_675 3_675
O1 Zn1 N2 90.89(12) 2_765 3_675
O1 Zn1 N2 178.18(13) . 3_675
N2 Zn1 N2 90.48(13) . 3_675
N2 Zn1 N2 90.48(13) 2_765 3_675
O2 Zn2 O3 107.9(3) . .
O2 Zn2 O5 107.6(3) . 7_665
O3 Zn2 O5 42.0(3) . 7_665
O2 Zn2 N1 108.62(15) . .
O3 Zn2 N1 131.9(3) . .
O5 Zn2 N1 97.0(3) 7_665 .
O2 Zn2 N3 108.74(15) . 2_765
O3 Zn2 N3 96.6(2) . 2_765
O5 Zn2 N3 131.9(3) 7_665 2_765
N1 Zn2 N3 100.09(14) . 2_765
O2 Zn2 C12 104.7(2) . .
O3 Zn2 C12 27.5(3) . .
O5 Zn2 C12 15.3(3) 7_665 .
N1 Zn2 C12 111.9(3) . .
N3 Zn2 C12 122.3(3) 2_765 .
O2 Zn2 O4 99.8(2) . .
O3 Zn2 O4 56.9(3) . .
O5 Zn2 O4 15.8(3) 7_665 .
N1 Zn2 O4 86.8(2) . .
N3 Zn2 O4 146.4(2) 2_765 .
C12 Zn2 O4 29.4(3) . .
O2 Zn2 O6 99.7(2) . 7_665
O3 Zn2 O6 15.5(3) . 7_665
O5 Zn2 O6 56.4(3) 7_665 7_665
N1 Zn2 O6 146.4(2) . 7_665
N3 Zn2 O6 87.2(2) 2_765 7_665
C12 Zn2 O6 41.3(3) . 7_665
O4 Zn2 O6 70.5(3) . 7_665
O2 Zn2 C14 104.0(2) . 7_665
O3 Zn2 C14 16.3(3) . 7_665
O5 Zn2 C14 26.8(3) 7_665 7_665
N1 Zn2 C14 122.3(3) . 7_665
N3 Zn2 C14 112.6(2) 2_765 7_665
C12 Zn2 C14 11.7(3) . 7_665
O4 Zn2 C14 41.0(3) . 7_665
O6 Zn2 C14 29.6(3) 7_665 7_665
C14 C12 O5 136(2) 7_665 7_665
C14 C12 O3 40.4(14) 7_665 .
O5 C12 O3 95.5(14) 7_665 .
C14 C12 O4 165(2) 7_665 .
O5 C12 O4 34.8(10) 7_665 .
O3 C12 O4 128.8(11) . .
C14 C12 C6 75.6(17) 7_665 .
O5 C12 C6 147.6(15) 7_665 .
O3 C12 C6 115.0(10) . .
O4 C12 C6 116.2(10) . .
C14 C12 C6' 78.8(16) 7_665 .
O5 C12 C6' 144.9(15) 7_665 .
O3 C12 C6' 118.6(10) . .
O4 C12 C6' 112.5(9) . .
C6 C12 C6' 4.5(7) . .
C14 C12 C10 72.9(16) 7_665 7_665
O5 C12 C10 151.1(16) 7_665 7_665
O3 C12 C10 112.9(11) . 7_665
O4 C12 C10 118.1(10) . 7_665
C6 C12 C10 5.7(7) . 7_665
C6' C12 C10 6.3(7) . 7_665
C14 C12 C10' 64.2(15) 7_665 7_665
O5 C12 C10' 158.9(16) 7_665 7_665
O3 C12 C10' 103.8(9) . 7_665
O4 C12 C10' 127.4(10) . 7_665
C6 C12 C10' 11.5(6) . 7_665
C6' C12 C10' 14.8(8) . 7_665
C10 C12 C10' 9.6(8) 7_665 7_665
C14 C12 O6 21.6(14) 7_665 7_665
O5 C12 O6 114.6(14) 7_665 7_665
O3 C12 O6 20.4(5) . 7_665
O4 C12 O6 145.1(10) . 7_665
C6 C12 O6 97.2(8) . 7_665
C6' C12 O6 100.4(8) . 7_665
C10 C12 O6 94.3(8) 7_665 7_665
C10' C12 O6 85.8(7) 7_665 7_665
C14 C12 Zn2 91.7(16) 7_665 .
O5 C12 Zn2 45.3(11) 7_665 .
O3 C12 Zn2 53.0(6) . .
O4 C12 Zn2 76.0(7) . .
C6 C12 Zn2 167.1(8) . .
C6' C12 Zn2 169.1(8) . .
C10 C12 Zn2 163.0(8) 7_665 .
C10' C12 Zn2 155.7(8) 7_665 .
O6 C12 Zn2 70.1(5) 7_665 .
O6 O3 C14 105.7(14) 7_665 7_665
O6 O3 C12 128.4(12) 7_665 .
C14 O3 C12 23.5(9) 7_665 .
O6 O3 O5 155.9(12) 7_665 7_665
C14 O3 O5 54.7(9) 7_665 7_665
C12 O3 O5 31.2(7) . 7_665
O6 O3 Zn2 121.2(10) 7_665 .
C14 O3 Zn2 121.5(11) 7_665 .
C12 O3 Zn2 99.5(8) . .
O5 O3 Zn2 69.6(5) 7_665 .
O5 O4 C12 33.5(9) 7_665 .
O5 O4 C14 31.4(8) 7_665 7_665
C12 O4 C14 4.2(6) . 7_665
O5 O4 Zn2 45.0(9) 7_665 .
C12 O4 Zn2 74.6(7) . .
C14 O4 Zn2 71.0(5) 7_665 .
C12 C14 O3 116(2) 7_665 7_665
C12 C14 O5 26.3(15) 7_665 .
O3 C14 O5 89.7(12) 7_665 .
C12 C14 O6 149.9(19) 7_665 .
O3 C14 O6 35.6(8) 7_665 .
O5 C14 O6 123.9(10) . .
C12 C14 C6 85.1(17) 7_665 7_665
O3 C14 C6 155.3(14) 7_665 7_665
O5 C14 C6 111.1(10) . 7_665
O6 C14 C6 125.0(10) . 7_665
C12 C14 C10' 98.1(17) 7_665 .
O3 C14 C10' 143.8(13) 7_665 .
O5 C14 C10' 124.1(10) . .
O6 C14 C10' 111.9(9) . .
C6 C14 C10' 13.0(7) 7_665 .
C12 C14 C10 88.4(17) 7_665 .
O3 C14 C10 154.4(14) 7_665 .
O5 C14 C10 114.6(10) . .
O6 C14 C10 121.4(9) . .
C6 C14 C10 6.1(7) 7_665 .
C10' C14 C10 10.6(8) . .
C12 C14 C6' 82.1(17) 7_665 7_665
O3 C14 C6' 159.5(14) 7_665 7_665
O5 C14 C6' 108.3(10) . 7_665
O6 C14 C6' 127.8(10) . 7_665
C6 C14 C6' 4.4(7) 7_665 7_665
C10' C14 C6' 16.2(8) . 7_665
C10 C14 C6' 6.6(7) . 7_665
C12 C14 O4 10.4(14) 7_665 7_665
O3 C14 O4 108.8(12) 7_665 7_665
O5 C14 O4 20.1(5) . 7_665
O6 C14 O4 140.7(9) . 7_665
C6 C14 O4 93.7(8) 7_665 7_665
C10' C14 O4 106.5(8) . 7_665
C10 C14 O4 96.4(8) . 7_665
C6' C14 O4 90.3(7) 7_665 7_665
C12 C14 Zn2 76.6(15) 7_665 7_665
O3 C14 Zn2 42.2(9) 7_665 7_665
O5 C14 Zn2 50.9(6) . 7_665
O6 C14 Zn2 73.3(6) . 7_665
C6 C14 Zn2 161.6(9) 7_665 7_665
C10' C14 Zn2 173.9(7) . 7_665
C10 C14 Zn2 163.3(8) . 7_665
C6' C14 Zn2 158.0(8) 7_665 7_665
O4 C14 Zn2 67.9(5) 7_665 7_665
C12 O5 O4 111.8(16) 7_665 7_665
C12 O5 C14 17.8(10) 7_665 .
O4 O5 C14 128.6(13) 7_665 .
C12 O5 O3 53.3(11) 7_665 7_665
O4 O5 O3 160.1(13) 7_665 7_665
C14 O5 O3 35.6(6) . 7_665
C12 O5 Zn2 119.4(13) 7_665 7_665
O4 O5 Zn2 119.2(11) 7_665 7_665
C14 O5 Zn2 102.3(7) . 7_665
O3 O5 Zn2 68.4(5) 7_665 7_665
O3 O6 C14 38.7(8) 7_665 .
O3 O6 C12 31.2(8) 7_665 7_665
C14 O6 C12 8.5(6) . 7_665
O3 O6 Zn2 43.3(8) 7_665 7_665
C14 O6 Zn2 77.1(6) . 7_665
C12 O6 Zn2 68.6(5) 7_665 7_665
C11 S2 C15 142(2) 7_665 7_665
C11 S2 C10 48.2(15) 7_665 7_665
C15 S2 C10 156.5(16) 7_665 7_665
C11 S2 C6 50.4(16) 7_665 .
C15 S2 C6 158.7(16) 7_665 .
C10 S2 C6 5.4(6) 7_665 .
C11 S2 C9 46.9(17) 7_665 .
C15 S2 C9 105.3(16) 7_665 .
C10 S2 C9 93.2(8) 7_665 .
C6 S2 C9 93.9(8) . .
C11 S2 C8 31.9(16) 7_665 7_665
C15 S2 C8 118.6(15) 7_665 7_665
C10 S2 C8 78.5(7) 7_665 7_665
C6 S2 C8 79.5(7) . 7_665
C9 S2 C8 15.0(8) . 7_665
C10 C6 C7 92(7) 7_665 .
C10 C6 C11 63(8) 7_665 7_665
C7 C6 C11 97.1(12) . 7_665
C10 C6 C14 94(6) 7_665 7_665
C7 C6 C14 143.7(13) . 7_665
C11 C6 C14 117.5(12) 7_665 7_665
C10 C6 C12 104(6) 7_665 .
C7 C6 C12 125.5(12) . .
C11 C6 C12 136.7(12) 7_665 .
C14 C6 C12 19.3(6) 7_665 .
C10 C6 S2 71(9) 7_665 .
C7 C6 S2 115.7(10) . .
C11 C6 S2 19.5(7) 7_665 .
C14 C6 S2 100.1(9) 7_665 .
C12 C6 S2 118.8(9) . .
C10 C6 S3 92(8) 7_665 7_665
C7 C6 S3 15.7(8) . 7_665
C11 C6 S3 111.4(11) 7_665 7_665
C14 C6 S3 128.1(10) 7_665 7_665
C12 C6 S3 110.3(9) . 7_665
S2 C6 S3 130.5(8) . 7_665
S3 C7 C6 127(2) 7_665 .
S3 C7 C10 127(2) 7_665 7_665
C6 C7 C10 7.2(8) . 7_665
S3 C7 C9 100(2) 7_665 7_665
C6 C7 C9 129.6(14) . 7_665
C10 C7 C9 125.9(15) 7_665 7_665
S3 C7 C13 15.6(16) 7_665 .
C6 C7 C13 134.0(13) . .
C10 C7 C13 136.1(14) 7_665 .
C9 C7 C13 96.1(13) 7_665 .
S3 C7 C8 122(2) 7_665 .
C6 C7 C8 109.1(12) . .
C10 C7 C8 106.4(13) 7_665 .
C9 C7 C8 21.4(10) 7_665 .
C13 C7 C8 116.9(11) . .
S3 C7 C11 160(2) 7_665 7_665
C6 C7 C11 43.1(8) . 7_665
C10 C7 C11 40.3(8) 7_665 7_665
C9 C7 C11 86.6(11) 7_665 7_665
C13 C7 C11 175.0(9) . 7_665
C8 C7 C11 66.3(9) . 7_665
S3 C7 C8 140(2) 7_665 7_665
C6 C7 C8 87.8(10) . 7_665
C10 C7 C8 84.9(11) 7_665 7_665
C9 C7 C8 41.9(8) 7_665 7_665
C13 C7 C8 138.1(11) . 7_665
C8 C7 C8 21.6(9) . 7_665
C11 C7 C8 44.8(5) 7_665 7_665
C9 C8 C8 155(4) 7_665 7_665
C9 C8 C9 165(2) 7_665 .
C8 C8 C9 10.2(15) 7_665 .
C9 C8 C11 62.7(17) 7_665 .
C8 C8 C11 109.7(19) 7_665 .
C9 C8 C11 113.3(10) . .
C9 C8 C7 74.5(19) 7_665 .
C8 C8 C7 114.7(19) 7_665 .
C9 C8 C7 111.4(10) . .
C11 C8 C7 135.3(12) . .
C9 C8 S3 59.7(17) 7_665 7_665
C8 C8 S3 127.7(19) 7_665 7_665
C9 C8 S3 125.5(9) . 7_665
C11 C8 S3 121.1(9) . 7_665
C7 C8 S3 14.8(6) . 7_665
C9 C8 C11 137(2) 7_665 7_665
C8 C8 C11 47.2(14) 7_665 7_665
C9 C8 C11 44.0(7) . 7_665
C11 C8 C11 156.9(9) . 7_665
C7 C8 C11 67.7(9) . 7_665
S3 C8 C11 81.5(7) 7_665 7_665
C9 C8 S2 50.9(16) 7_665 7_665
C8 C8 S2 119.7(18) 7_665 7_665
C9 C8 S2 124.3(8) . 7_665
C11 C8 S2 11.8(6) . 7_665
C7 C8 S2 124.3(9) . 7_665
S3 C8 S2 109.8(8) 7_665 7_665
C11 C8 S2 165.8(10) 7_665 7_665
C9 C8 C7 125(2) 7_665 7_665
C8 C8 C7 43.8(14) 7_665 7_665
C9 C8 C7 47.5(7) . 7_665
C11 C8 C7 66.1(9) . 7_665
C7 C8 C7 158.4(9) . 7_665
S3 C8 C7 169.5(10) 7_665 7_665
C11 C8 C7 90.8(8) 7_665 7_665
S2 C8 C7 76.8(6) 7_665 7_665
C8 C9 C8 15(2) 7_665 .
C8 C9 C11 96(2) 7_665 7_665
C8 C9 C11 92.4(12) . 7_665
C8 C9 C7 84.1(18) 7_665 7_665
C8 C9 C7 90.5(11) . 7_665
C11 C9 C7 167.0(15) 7_665 7_665
C8 C9 S3 103.5(19) 7_665 .
C8 C9 S3 109.3(9) . .
C11 C9 S3 157.0(14) 7_665 .
C7 C9 S3 19.4(7) 7_665 .
C8 C9 S2 114(2) 7_665 .
C8 C9 S2 109.9(9) . .
C11 C9 S2 18.4(7) 7_665 .
C7 C9 S2 158.5(13) 7_665 .
S3 C9 S2 140.8(11) . .
C8 C9 C9 10.4(16) 7_665 7_665
C8 C9 C9 4.4(6) . 7_665
C11 C9 C9 93.4(12) 7_665 7_665
C7 C9 C9 88.6(11) 7_665 7_665
S3 C9 C9 107.7(9) . 7_665
S2 C9 C9 111.3(10) . 7_665
C7 S3 C13 155(2) 7_665 7_665
C7 S3 C6 37.6(17) 7_665 7_665
C13 S3 C6 149.4(17) 7_665 7_665
C7 S3 C9 60.5(18) 7_665 .
C13 S3 C9 111.3(17) 7_665 .
C6 S3 C9 96.3(8) 7_665 .
C7 S3 C10 37.7(17) 7_665 .
C13 S3 C10 153.0(17) 7_665 .
C6 S3 C10 5.5(6) 7_665 .
C9 S3 C10 94.4(8) . .
C7 S3 C8 43.7(18) 7_665 7_665
C13 S3 C8 126.4(16) 7_665 7_665
C6 S3 C8 79.7(7) 7_665 7_665
C9 S3 C8 16.8(7) . 7_665
C10 S3 C8 78.2(7) . 7_665
C6 C10 C7 81(7) 7_665 7_665
C6 C10 C11 110(8) 7_665 .
C7 C10 C11 99.7(12) 7_665 .
C6 C10 C14 80(6) 7_665 .
C7 C10 C14 139.5(13) 7_665 .
C11 C10 C14 120.4(11) . .
C6 C10 C12 70(6) 7_665 7_665
C7 C10 C12 120.8(13) 7_665 7_665
C11 C10 C12 138.3(12) . 7_665
C14 C10 C12 18.8(6) . 7_665
C6 C10 S2 104(9) 7_665 7_665
C7 C10 S2 117.8(12) 7_665 7_665
C11 C10 S2 19.8(7) . 7_665
C14 C10 S2 101.2(9) . 7_665
C12 C10 S2 118.7(10) 7_665 7_665
C6 C10 S3 82(8) 7_665 .
C7 C10 S3 15.6(8) 7_665 .
C11 C10 S3 114.1(10) . .
C14 C10 S3 125.6(10) . .
C12 C10 S3 107.3(10) 7_665 .
S2 C10 S3 132.9(9) 7_665 .
S2 C11 C10 112(2) 7_665 .
S2 C11 C6 110(2) 7_665 7_665
C10 C11 C6 6.4(8) . 7_665
S2 C11 C9 115(2) 7_665 7_665
C10 C11 C9 129.4(15) . 7_665
C6 C11 C9 128.3(16) 7_665 7_665
S2 C11 C15 23.8(16) 7_665 .
C10 C11 C15 131.5(13) . .
C6 C11 C15 131.2(13) 7_665 .
C9 C11 C15 98.8(14) 7_665 .
S2 C11 C8 136(2) 7_665 .
C10 C11 C8 108.9(11) . .
C6 C11 C8 108.8(12) 7_665 .
C9 C11 C8 21.6(10) 7_665 .
C15 C11 C8 119.6(12) . .
S2 C11 C8 154(2) 7_665 7_665
C10 C11 C8 86.0(10) . 7_665
C6 C11 C8 85.7(10) 7_665 7_665
C9 C11 C8 43.6(8) 7_665 7_665
C15 C11 C8 142.4(12) . 7_665
C8 C11 C8 23.1(9) . 7_665
S2 C11 C7 147(2) 7_665 7_665
C10 C11 C7 40.1(8) . 7_665
C6 C11 C7 39.8(7) 7_665 7_665
C9 C11 C7 89.3(11) 7_665 7_665
C15 C11 C7 170.6(11) . 7_665
C8 C11 C7 69.0(9) . 7_665
C8 C11 C7 46.0(5) 7_665 7_665
S3 C13 C7 9.0(9) 7_665 .
S2 C15 C11 13.7(9) 7_665 .
C15' S2' C11' 159(3) 7_665 7_665
C15' S2' C6' 140(2) 7_665 .
C11' S2' C6' 32.6(12) 7_665 .
C15' S2' C9' 126(3) 7_665 .
C11' S2' C9' 62.2(12) 7_665 .
C6' S2' C9' 92.9(8) . .
C15' S2' C10' 144(2) 7_665 7_665
C11' S2' C10' 25.8(11) 7_665 7_665
C6' S2' C10' 7.2(5) . 7_665
C9' S2' C10' 87.0(7) . 7_665
C15' S2' C8' 140(2) 7_665 7_665
C11' S2' C8' 46.3(12) 7_665 7_665
C6' S2' C8' 77.3(7) . 7_665
C9' S2' C8' 15.9(7) . 7_665
C10' S2' C8' 71.2(6) 7_665 7_665
C10' C6' C11' 121(3) 7_665 7_665
C10' C6' C7' 36(2) 7_665 .
C11' C6' C7' 95.2(14) 7_665 .
C10' C6' C14 79(2) 7_665 7_665
C11' C6' C14 151.8(15) 7_665 7_665
C7' C6' C14 110.9(12) . 7_665
C10' C6' C12 98(2) 7_665 .
C11' C6' C12 134.7(14) 7_665 .
C7' C6' C12 129.7(12) . .
C14 C6' C12 19.1(6) 7_665 .
C10' C6' S2' 145(2) 7_665 .
C11' C6' S2' 24.1(9) 7_665 .
C7' C6' S2' 118.1(11) . .
C14 C6' S2' 130.9(10) 7_665 .
C12 C6' S2' 112.3(9) . .
C10' C6' S3' 24(2) 7_665 7_665
C11' C6' S3' 107.0(12) 7_665 7_665
C7' C6' S3' 13.2(7) . 7_665
C14 C6' S3' 98.1(8) 7_665 7_665
C12 C6' S3' 117.0(9) . 7_665
S2' C6' S3' 130.6(8) . 7_665
S3' C7' C10' 131(2) 7_665 7_665
S3' C7' C6' 146.1(18) 7_665 .
C10' C7' C6' 15.0(10) 7_665 .
S3' C7' C13' 13.5(14) 7_665 .
C10' C7' C13' 124.2(17) 7_665 .
C6' C7' C13' 137.3(14) . .
S3' C7' C9' 81.3(13) 7_665 7_665
C10' C7' C9' 141.7(18) 7_665 7_665
C6' C7' C9' 130.8(14) . 7_665
C13' C7' C9' 91.7(14) . 7_665
S3' C7' C8' 103.9(15) 7_665 .
C10' C7' C8' 121.0(16) 7_665 .
C6' C7' C8' 108.6(12) . .
C13' C7' C8' 114.1(12) . .
C9' C7' C8' 22.7(9) 7_665 .
S3' C7' C11' 165.3(17) 7_665 7_665
C10' C7' C11' 49.0(10) 7_665 7_665
C6' C7' C11' 36.8(8) . 7_665
C13' C7' C11' 172.0(11) . 7_665
C9' C7' C11' 94.0(11) 7_665 7_665
C8' C7' C11' 72.2(9) . 7_665
S3' C7' C8' 124.4(15) 7_665 7_665
C10' C7' C8' 98.9(14) 7_665 7_665
C6' C7' C8' 86.9(10) . 7_665
C13' C7' C8' 135.6(13) . 7_665
C9' C7' C8' 43.9(7) 7_665 7_665
C8' C7' C8' 22.1(8) . 7_665
C11' C7' C8' 50.2(6) 7_665 7_665
C9' C8' C8' 159(4) 7_665 7_665
C9' C8' C9' 168(2) 7_665 .
C8' C8' C9' 9.4(17) 7_665 .
C9' C8' C11' 68.9(16) 7_665 .
C8' C8' C11' 107(2) 7_665 .
C9' C8' C11' 109.2(10) . .
C9' C8' C7' 76.5(17) 7_665 .
C8' C8' C7' 108(2) 7_665 .
C9' C8' C7' 106.1(10) . .
C11' C8' C7' 144.7(11) . .
C9' C8' C11' 131.3(19) 7_665 7_665
C8' C8' C11' 50.6(15) 7_665 7_665
C9' C8' C11' 48.9(7) . 7_665
C11' C8' C11' 157.7(9) . 7_665
C7' C8' C11' 57.3(8) . 7_665
C9' C8' S3' 52.2(15) 7_665 7_665
C8' C8' S3' 130(2) 7_665 7_665
C9' C8' S3' 129.8(8) . 7_665
C11' C8' S3' 120.7(9) . 7_665
C7' C8' S3' 24.3(6) . 7_665
C11' C8' S3' 80.9(7) 7_665 7_665
C9' C8' C7' 123.8(19) 7_665 7_665
C8' C8' C7' 50.3(15) 7_665 7_665
C9' C8' C7' 52.2(7) . 7_665
C11' C8' C7' 57.1(8) . 7_665
C7' C8' C7' 157.9(8) . 7_665
C11' C8' C7' 100.7(8) 7_665 7_665
S3' C8' C7' 171.8(11) 7_665 7_665
C9' C8' S2' 47.8(14) 7_665 7_665
C8' C8' S2' 126(2) 7_665 7_665
C9' C8' S2' 129.7(8) . 7_665
C11' C8' S2' 21.1(5) . 7_665
C7' C8' S2' 123.9(9) . 7_665
C11' C8' S2' 172.0(11) 7_665 7_665
S3' C8' S2' 99.7(7) 7_665 7_665
C7' C8' S2' 77.5(7) 7_665 7_665
C8' C9' C8' 12(2) 7_665 .
C8' C9' C11' 88.1(18) 7_665 7_665
C8' C9' C11' 86.7(11) . 7_665
C8' C9' C7' 80.8(16) 7_665 7_665
C8' C9' C7' 83.9(11) . 7_665
C11' C9' C7' 166.9(15) 7_665 7_665
C8' C9' S3' 110.6(17) 7_665 .
C8' C9' S3' 113.1(9) . .
C11' C9' S3' 159.9(13) 7_665 .
C7' C9' S3' 29.7(6) 7_665 .
C8' C9' S2' 116.2(18) 7_665 .
C8' C9' S2' 114.3(9) . .
C11' C9' S2' 28.2(6) 7_665 .
C7' C9' S2' 161.6(13) 7_665 .
S3' C9' S2' 132.6(10) . .
C8' C9' C9' 8.1(15) 7_665 7_665
C8' C9' C9' 3.7(7) . 7_665
C11' C9' C9' 87.1(10) 7_665 7_665
C7' C9' C9' 82.9(10) 7_665 7_665
S3' C9' C9' 112.4(9) . 7_665
S2' C9' C9' 115.0(9) . 7_665
C13' S3' C7' 152(3) 7_665 7_665
C13' S3' C10' 134(3) 7_665 .
C7' S3' C10' 26.4(11) 7_665 .
C13' S3' C9' 131(3) 7_665 .
C7' S3' C9' 69.0(12) 7_665 .
C10' S3' C9' 93.6(8) . .
C13' S3' C8' 146(2) 7_665 7_665
C7' S3' C8' 51.8(12) 7_665 7_665
C10' S3' C8' 76.7(7) . 7_665
C9' S3' C8' 17.2(7) . 7_665
C13' S3' C6' 137(3) 7_665 7_665
C7' S3' C6' 20.8(11) 7_665 7_665
C10' S3' C6' 6.1(5) . 7_665
C9' S3' C6' 88.9(7) . 7_665
C8' S3' C6' 71.9(6) 7_665 7_665
C6' C10' C7' 129(3) 7_665 7_665
C6' C10' C11' 43(2) 7_665 .
C7' C10' C11' 96.7(14) 7_665 .
C6' C10' C14 85(2) 7_665 .
C7' C10' C14 137.8(15) 7_665 .
C11' C10' C14 124.3(11) . .
C6' C10' S3' 150(2) 7_665 .
C7' C10' S3' 22.1(10) 7_665 .
C11' C10' S3' 117.4(10) . .
C14 C10' S3' 118.2(9) . .
C6' C10' C12 68(2) 7_665 7_665
C7' C10' C12 153.0(16) 7_665 7_665
C11' C10' C12 106.8(10) . 7_665
C14 C10' C12 17.7(6) . 7_665
S3' C10' C12 135.5(9) . 7_665
C6' C10' S2' 28(2) 7_665 7_665
C7' C10' S2' 110.4(14) 7_665 7_665
C11' C10' S2' 15.1(7) . 7_665
C14 C10' S2' 109.5(8) . 7_665
S3' C10' S2' 131.8(8) . 7_665
C12 C10' S2' 91.9(7) 7_665 7_665
S2' C11' C6' 123.3(19) 7_665 7_665
S2' C11' C10' 139.2(17) 7_665 .
C6' C11' C10' 16.2(10) 7_665 .
S2' C11' C9' 89.6(14) 7_665 7_665
C6' C11' C9' 141.4(17) 7_665 7_665
C10' C11' C9' 129.0(13) . 7_665
S2' C11' C15' 10.2(13) 7_665 .
C6' C11' C15' 121.6(15) 7_665 .
C10' C11' C15' 136.3(13) . .
C9' C11' C15' 94.4(14) 7_665 .
S2' C11' C8' 112.6(15) 7_665 .
C6' C11' C8' 120.5(14) 7_665 .
C10' C11' C8' 106.6(11) . .
C9' C11' C8' 23.0(9) 7_665 .
C15' C11' C8' 117.1(12) . .
S2' C11' C7' 164.0(19) 7_665 7_665
C6' C11' C7' 48.1(9) 7_665 7_665
C10' C11' C7' 34.3(8) . 7_665
C9' C11' C7' 94.8(11) 7_665 7_665
C15' C11' C7' 168.9(12) . 7_665
C8' C11' C7' 72.6(10) . 7_665
S2' C11' C8' 132.9(16) 7_665 7_665
C6' C11' C8' 98.2(13) 7_665 7_665
C10' C11' C8' 84.7(9) . 7_665
C9' C11' C8' 44.4(7) 7_665 7_665
C15' C11' C8' 138.8(12) . 7_665
C8' C11' C8' 22.3(9) . 7_665
C7' C11' C8' 50.5(6) 7_665 7_665
S3' C13' C7' 14.9(15) 7_665 .
S2' C15' C11' 10.8(13) 7_665 .

loop_
_geom_bond_atom_site_label_1
_geom_bond_atom_site_label_2
_geom_bond_distance
_geom_bond_site_symmetry_2
C1 C2 1.334(7) .
C1 N3 1.339(6) .
C2 N1 1.341(6) .
C3 C4 1.378(7) .
C3 C5 1.478(6) .
C3 S1 1.693(4) .
C4 C4 1.376(10) 6
C5 O1 1.219(5) .
C5 O2 1.276(6) .
N1 N2 1.332(5) .
N1 Zn2 2.027(4) .
N2 N3 1.329(5) .
N2 Zn1 2.159(3) .
N3 Zn2 2.035(4) 3_675
O1 Zn1 2.082(3) .
O2 Zn2 1.953(3) .
S1 C3 1.693(4) 6
Zn1 O1 2.082(3) 3_675
Zn1 O1 2.082(3) 2_765
Zn1 N2 2.159(3) 2_765
Zn1 N2 2.159(3) 3_675
Zn2 O3 1.979(8) .
Zn2 O5 1.995(8) 7_665
Zn2 N3 2.035(4) 2_765
Zn2 C12 2.445(10) .
Zn2 O4 2.461(10) .
Zn2 O6 2.468(9) 7_665
Zn2 C14 2.512(10) 7_665
C12 C14 0.509(15) 7_665
C12 O5 0.740(12) 7_665
C12 O3 1.146(11) .
C12 O4 1.246(12) .
C12 C6 1.536(12) .
C12 C6' 1.545(14) .
C12 C10 1.583(15) 7_665
C12 C10' 1.657(15) 7_665
C12 O6 1.733(13) 7_665
O3 O6 0.771(10) 7_665
O3 C14 0.827(11) 7_665
O3 O5 1.422(12) 7_665
O4 O5 0.766(10) 7_665
O4 C14 1.744(13) 7_665
C14 C12 0.509(15) 7_665
C14 O3 0.827(11) 7_665
C14 O5 1.161(11) .
C14 O6 1.274(11) .
C14 C6 1.493(15) 7_665
C14 C10' 1.506(13) .
C14 C10 1.514(12) .
C14 C6' 1.530(15) 7_665
C14 O4 1.744(13) 7_665
C14 Zn2 2.512(10) 7_665
O5 C12 0.740(12) 7_665
O5 O4 0.766(10) 7_665
O5 O3 1.422(12) 7_665
O5 Zn2 1.995(8) 7_665
O6 O3 0.771(10) 7_665
O6 C12 1.733(13) 7_665
O6 Zn2 2.468(9) 7_665
S2 C11 0.592(17) 7_665
S2 C15 1.007(17) 7_665
S2 C10 1.621(17) 7_665
S2 C6 1.667(14) .
S2 C9 1.703(12) .
S2 C8 2.003(16) 7_665
C6 C10 0.162(18) 7_665
C6 C7 1.284(13) .
C6 C11 1.37(2) 7_665
C6 C14 1.493(15) 7_665
C6 S3 1.689(17) 7_665
C7 S3 0.571(17) 7_665
C7 C10 1.30(2) 7_665
C7 C9 1.498(19) 7_665
C7 C13 1.524(15) .
C7 C8 1.546(12) .
C7 C11 1.99(2) 7_665
C7 C8 2.03(2) 7_665
C8 C9 0.57(3) 7_665
C8 C8 0.82(3) 7_665
C8 C9 1.357(14) .
C8 C11 1.533(12) .
C8 S3 1.908(17) 7_665
C8 C11 1.97(2) 7_665
C8 S2 2.003(16) 7_665
C8 C7 2.03(2) 7_665
C9 C8 0.57(3) 7_665
C9 C11 1.368(18) 7_665
C9 C7 1.497(19) 7_665
C9 S3 1.694(12) .
C9 C9 1.91(3) 7_665
S3 C7 0.571(17) 7_665
S3 C13 0.986(16) 7_665
S3 C6 1.688(17) 7_665
S3 C10 1.703(14) .
S3 C8 1.908(17) 7_665
C10 C6 0.162(18) 7_665
C10 C7 1.30(2) 7_665
C10 C11 1.303(13) .
C10 C12 1.583(15) 7_665
C10 S2 1.621(17) 7_665
C11 S2 0.592(17) 7_665
C11 C6 1.37(2) 7_665
C11 C9 1.368(18) 7_665
C11 C15 1.520(15) .
C11 C8 1.97(2) 7_665
C11 C7 1.99(2) 7_665
C13 S3 0.986(16) 7_665
C15 S2 1.007(17) 7_665
S2' C15' 0.746(17) 7_665
S2' C11' 0.788(15) 7_665
S2' C6' 1.613(14) .
S2' C9' 1.670(12) .
S2' C10' 1.979(15) 7_665
S2' C8' 2.022(16) 7_665
C6' C10' 0.43(2) 7_665
C6' C11' 1.040(18) 7_665
C6' C7' 1.292(12) .
C6' C14 1.530(15) 7_665
C6' S3' 2.034(15) 7_665
C7' S3' 0.830(16) 7_665
C7' C10' 0.981(18) 7_665
C7' C13' 1.537(15) .
C7' C9' 1.562(18) 7_665
C7' C8' 1.586(12) .
C7' C11' 1.73(2) 7_665
C7' C8' 1.97(2) 7_665
C8' C9' 0.62(2) 7_665
C8' C8' 0.78(3) 7_665
C8' C9' 1.371(14) .
C8' C11' 1.583(12) .
C8' C11' 1.96(2) 7_665
C8' S3' 1.959(17) 7_665
C8' C7' 1.97(2) 7_665
C8' S2' 2.022(16) 7_665
C9' C8' 0.62(2) 7_665
C9' C11' 1.478(17) 7_665
C9' C7' 1.562(18) 7_665
C9' S3' 1.654(12) .
C9' C9' 1.98(3) 7_665
S3' C13' 0.756(18) 7_665
S3' C7' 0.830(16) 7_665
S3' C10' 1.652(14) .
S3' C8' 1.959(17) 7_665
S3' C6' 2.034(15) 7_665
C10' C6' 0.43(2) 7_665
C10' C7' 0.981(18) 7_665
C10' C11' 1.314(12) .
C10' C12 1.657(15) 7_665
C10' S2' 1.979(15) 7_665
C11' S2' 0.788(15) 7_665
C11' C6' 1.040(18) 7_665
C11' C9' 1.478(17) 7_665
C11' C15' 1.509(15) .
C11' C7' 1.73(2) 7_665
C11' C8' 1.96(2) 7_665
C13' S3' 0.756(18) 7_665
C15' S2' 0.746(17) 7_665

loop_
_platon_squeeze_void_nr
_platon_squeeze_void_average_x
_platon_squeeze_void_average_y
_platon_squeeze_void_average_z
_platon_squeeze_void_volume
_platon_squeeze_void_count_electrons
_platon_squeeze_void_content
1 0.000 0.000 0.000 24 6 ' '
2 -0.032 0.501 0.057 5548 712 ' '
3 0.000 0.000 0.500 24 6 ' '
